data_1520685
loop_
_publ_author_name
'Tanveer, Kashif'
'Jarrah, Kareem'
'Taylor, Mark S.'

_publ_section_title
;
 Borinic Acid Catalyzed, Regioselective Chloroacylations and
 Chlorosulfonylations of 2,3-Epoxy Alcohols.
;
_journal_issue 14
_journal_name_full 'Organic letters'
_journal_page_first 3482
_journal_page_last 3485
_journal_paper_doi 10.1021/acs.orglett.5b01541
_journal_volume 17
_journal_year 2015
_chemical_formula_moiety 'C21 H21 Cl O4'
_chemical_formula_sum 'C21 H21 Cl O4'
_chemical_formula_weight 372.83
_space_group_crystal_system orthorhombic
_space_group_IT_number 61
_space_group_name_Hall '-P 2ac 2ab'
_space_group_name_H-M_alt 'P b c a'
_symmetry_space_group_name_Hall '-P 2ac 2ab'
_symmetry_space_group_name_H-M 'P b c a'
_atom_sites_solution_hydrogens geom
_audit_creation_method SHELXL-2014/7
_cell_angle_alpha 90
_cell_angle_beta 90
_cell_angle_gamma 90
_cell_formula_units_Z 8
_cell_length_a 15.5081(14)
_cell_length_b 11.7102(9)
_cell_length_c 20.245(2)
_cell_measurement_reflns_used 1891
_cell_measurement_temperature 147(2)
_cell_measurement_theta_max 22.63
_cell_measurement_theta_min 2.40
_cell_volume 3676.6(6)
_computing_cell_refinement APEX2
_computing_data_collection 'APEX2 (Bruker, 2007)'
_computing_data_reduction 'SAINT (Bruker, 2007)'
_computing_molecular_graphics 'PLATON (Spek, 2009)'
_computing_publication_material 'SHELXTL (Sheldrick, 2008)'
_computing_structure_refinement 'SHELXL-2014/7 (Sheldrick, 2014)'
_computing_structure_solution 'SHELXT (Sheldrick, 2008)'
_diffrn_ambient_temperature 147(2)
_diffrn_measured_fraction_theta_full 0.998
_diffrn_measured_fraction_theta_max 0.995
_diffrn_measurement_device_type 'Bruker Kappa APEX-DUO CCD'
_diffrn_measurement_method '\f and \w scans'
_diffrn_radiation_type MoK\a
_diffrn_radiation_wavelength 0.71073
_diffrn_reflns_av_R_equivalents 0.0893
_diffrn_reflns_av_unetI/netI 0.0834
_diffrn_reflns_laue_measured_fraction_full 0.998
_diffrn_reflns_laue_measured_fraction_max 0.995
_diffrn_reflns_limit_h_max 15
_diffrn_reflns_limit_h_min -20
_diffrn_reflns_limit_k_max 11
_diffrn_reflns_limit_k_min -15
_diffrn_reflns_limit_l_max 26
_diffrn_reflns_limit_l_min -26
_diffrn_reflns_number 19527
_diffrn_reflns_point_group_measured_fraction_full 0.998
_diffrn_reflns_point_group_measured_fraction_max 0.995
_diffrn_reflns_theta_full 25.242
_diffrn_reflns_theta_max 27.557
_diffrn_reflns_theta_min 2.400
_diffrn_source 'sealed tube with Bruker Triumph monochromator'
_exptl_absorpt_coefficient_mu 0.231
_exptl_absorpt_correction_T_max 0.7456
_exptl_absorpt_correction_T_min 0.6945
_exptl_absorpt_correction_type multi-scan
_exptl_absorpt_process_details 'SADABS (Sheldrick, 1996)'
_exptl_crystal_colour colourless
_exptl_crystal_density_diffrn 1.347
_exptl_crystal_description plate
_exptl_crystal_F_000 1568
_exptl_crystal_size_max 0.280
_exptl_crystal_size_mid 0.120
_exptl_crystal_size_min 0.060
_refine_diff_density_max 0.278
_refine_diff_density_min -0.246
_refine_diff_density_rms 0.061
_refine_ls_extinction_method none
_refine_ls_goodness_of_fit_ref 0.999
_refine_ls_hydrogen_treatment constr
_refine_ls_matrix_type full
_refine_ls_number_parameters 236
_refine_ls_number_reflns 4230
_refine_ls_number_restraints 0
_refine_ls_restrained_S_all 0.999
_refine_ls_R_factor_all 0.1068
_refine_ls_R_factor_gt 0.0502
_refine_ls_shift/su_max 0.000
_refine_ls_shift/su_mean 0.000
_refine_ls_structure_factor_coef Fsqd
_refine_ls_weighting_details 'w=1/[\s^2^(Fo^2^)+(0.0303P)^2^+1.0972P] where P=(Fo^2^+2Fc^2^)/3'
_refine_ls_weighting_scheme calc
_refine_ls_wR_factor_gt 0.0832
_refine_ls_wR_factor_ref 0.0996
_reflns_Friedel_coverage 0.000
_reflns_number_gt 2580
_reflns_number_total 4230
_reflns_threshold_expression 'I > 2\s(I)'
_cod_data_source_file ol5b01541_si_002.cif
_cod_data_source_block Tanveer-3c
_cod_depositor_comments 'Adding full bibliography for 1520684--1520685.cif.'
_cod_original_cell_volume 3676.5(6)
_cod_database_code 1520685
_shelx_shelxl_version_number 2014/7
_shelx_space_group_comment
; 
The symmetry employed for this shelxl refinement is uniquely defined 
by the following loop, which should always be used as a source of 
symmetry information in preference to the above space-group names. 
They are only intended as comments. 
;
_shelx_estimated_absorpt_t_min 0.938
_shelx_estimated_absorpt_t_max 0.986

loop_
_space_group_symop_operation_xyz
'x, y, z'
'x+1/2, -y+1/2, -z'
'-x, y+1/2, -z+1/2'
'-x+1/2, -y, z+1/2'
'-x, -y, -z'
'-x-1/2, y-1/2, z'
'x, -y-1/2, z-1/2'
'x-1/2, y, -z-1/2'

loop_
_atom_site_label
_atom_site_type_symbol
_atom_site_fract_x
_atom_site_fract_y
_atom_site_fract_z
_atom_site_U_iso_or_equiv
_atom_site_adp_type
_atom_site_occupancy
_atom_site_site_symmetry_order
_atom_site_calc_flag
_atom_site_refinement_flags_posn
_atom_site_refinement_flags_adp
Cl1 Cl 0.06877(4) 0.28676(5) 0.11545(3) 0.02804(15) Uani 1 1 d . .
O1 O 0.32594(9) 0.45123(12) 0.12470(8) 0.0239(4) Uani 1 1 d . .
O2 O 0.33635(10) 0.30830(12) 0.05081(9) 0.0298(4) Uani 1 1 d . .
O3 O 0.23884(10) 0.41564(11) 0.24172(8) 0.0201(4) Uani 1 1 d . .
O4 O 0.30216(11) 0.25124(13) 0.27378(9) 0.0320(4) Uani 1 1 d . .
C1 C 0.10677(14) 0.36031(18) 0.18964(12) 0.0207(5) Uani 1 1 d . .
C2 C 0.06799(14) 0.47974(17) 0.19169(12) 0.0226(5) Uani 1 1 d . .
H2A H 0.0833 0.5159 0.2343 0.027 Uiso 1 1 calc R U
H2B H 0.0044 0.4733 0.1898 0.027 Uiso 1 1 calc R U
C3 C 0.09819(14) 0.55691(18) 0.13548(12) 0.0234(5) Uani 1 1 d . .
H3A H 0.0747 0.5282 0.0931 0.028 Uiso 1 1 calc R U
H3B H 0.0756 0.6351 0.1425 0.028 Uiso 1 1 calc R U
C4 C 0.19642(14) 0.56092(18) 0.13153(12) 0.0239(6) Uani 1 1 d . .
H4A H 0.2141 0.6073 0.0929 0.029 Uiso 1 1 calc R U
H4B H 0.2197 0.5976 0.1718 0.029 Uiso 1 1 calc R U
C5 C 0.23284(13) 0.44185(18) 0.12510(12) 0.0200(5) Uani 1 1 d . .
H5A H 0.2132 0.4077 0.0824 0.024 Uiso 1 1 calc R U
C6 C 0.20512(13) 0.36483(17) 0.18185(11) 0.0180(5) Uani 1 1 d . .
H6A H 0.2289 0.2862 0.1758 0.022 Uiso 1 1 calc R U
C7 C 0.07811(15) 0.28817(19) 0.24757(13) 0.0296(6) Uani 1 1 d . .
H7A H 0.0980 0.3233 0.2888 0.044 Uiso 1 1 calc R U
H7B H 0.1027 0.2114 0.2435 0.044 Uiso 1 1 calc R U
H7C H 0.0150 0.2831 0.2479 0.044 Uiso 1 1 calc R U
C8 C 0.36980(14) 0.38173(18) 0.08340(12) 0.0195(5) Uani 1 1 d . .
C9 C 0.46317(14) 0.41022(17) 0.08200(12) 0.0186(5) Uani 1 1 d . .
C10 C 0.49870(14) 0.49481(17) 0.12190(12) 0.0216(5) Uani 1 1 d . .
H10A H 0.4639 0.5327 0.1537 0.026 Uiso 1 1 calc R U
C11 C 0.58479(14) 0.52359(19) 0.11517(13) 0.0258(5) Uani 1 1 d . .
H11A H 0.6091 0.5816 0.1422 0.031 Uiso 1 1 calc R U
C12 C 0.63550(15) 0.4680(2) 0.06918(13) 0.0280(6) Uani 1 1 d . .
H12A H 0.6943 0.4889 0.0643 0.034 Uiso 1 1 calc R U
C13 C 0.60133(15) 0.38219(19) 0.03028(13) 0.0269(6) Uani 1 1 d . .
H13A H 0.6367 0.3431 -0.0007 0.032 Uiso 1 1 calc R U
C14 C 0.51522(14) 0.35373(18) 0.03688(12) 0.0235(5) Uani 1 1 d . .
H14A H 0.4915 0.2949 0.0102 0.028 Uiso 1 1 calc R U
C15 C 0.28759(13) 0.35070(19) 0.28210(11) 0.0189(5) Uani 1 1 d . .
C16 C 0.31900(13) 0.41906(17) 0.33945(11) 0.0182(5) Uani 1 1 d . .
C17 C 0.31908(14) 0.53816(18) 0.33793(12) 0.0223(5) Uani 1 1 d . .
H17A H 0.2980 0.5774 0.3002 0.027 Uiso 1 1 calc R U
C18 C 0.34989(15) 0.59878(19) 0.39135(13) 0.0266(6) Uani 1 1 d . .
H18A H 0.3510 0.6799 0.3901 0.032 Uiso 1 1 calc R U
C19 C 0.37909(14) 0.54177(19) 0.44664(12) 0.0256(6) Uani 1 1 d . .
H19A H 0.4004 0.5840 0.4832 0.031 Uiso 1 1 calc R U
C20 C 0.37768(14) 0.42412(19) 0.44929(13) 0.0249(6) Uani 1 1 d . .
H20A H 0.3965 0.3854 0.4879 0.030 Uiso 1 1 calc R U
C21 C 0.34851(14) 0.36268(19) 0.39511(12) 0.0224(5) Uani 1 1 d . .
H21A H 0.3488 0.2816 0.3962 0.027 Uiso 1 1 calc R U

loop_
_atom_site_aniso_label
_atom_site_aniso_U_11
_atom_site_aniso_U_22
_atom_site_aniso_U_33
_atom_site_aniso_U_23
_atom_site_aniso_U_13
_atom_site_aniso_U_12
Cl1 0.0274(3) 0.0285(3) 0.0282(3) -0.0049(3) -0.0075(3) -0.0053(3)
O1 0.0160(8) 0.0305(9) 0.0251(10) -0.0078(7) 0.0010(7) -0.0011(7)
O2 0.0264(9) 0.0241(9) 0.0388(12) -0.0115(8) 0.0022(8) -0.0050(7)
O3 0.0238(9) 0.0183(8) 0.0182(9) -0.0035(7) -0.0073(7) 0.0042(6)
O4 0.0457(11) 0.0176(8) 0.0327(12) -0.0036(7) -0.0140(9) 0.0058(8)
C1 0.0236(13) 0.0209(12) 0.0177(14) -0.0022(10) -0.0027(10) -0.0002(9)
C2 0.0189(12) 0.0233(12) 0.0255(14) -0.0022(10) -0.0010(10) 0.0037(10)
C3 0.0263(13) 0.0206(12) 0.0233(15) 0.0032(10) 0.0000(10) 0.0031(10)
C4 0.0259(13) 0.0198(12) 0.0261(15) 0.0034(10) -0.0017(11) 0.0007(9)
C5 0.0139(12) 0.0258(12) 0.0204(14) -0.0032(10) -0.0028(9) -0.0018(9)
C6 0.0190(12) 0.0167(11) 0.0183(13) -0.0055(10) -0.0042(10) 0.0015(9)
C7 0.0312(14) 0.0286(13) 0.0289(15) 0.0077(12) 0.0017(12) -0.0012(11)
C8 0.0215(13) 0.0163(12) 0.0208(14) 0.0023(10) 0.0009(10) 0.0023(9)
C9 0.0201(12) 0.0148(11) 0.0210(14) 0.0039(10) -0.0007(10) 0.0019(9)
C10 0.0232(12) 0.0205(12) 0.0212(14) 0.0020(10) 0.0004(10) 0.0022(9)
C11 0.0246(13) 0.0257(13) 0.0272(14) 0.0018(11) -0.0085(11) -0.0036(10)
C12 0.0180(13) 0.0357(14) 0.0304(16) 0.0123(12) -0.0037(11) -0.0005(10)
C13 0.0217(13) 0.0317(14) 0.0273(15) 0.0009(11) 0.0016(11) 0.0043(10)
C14 0.0247(13) 0.0208(12) 0.0250(15) 0.0017(10) -0.0009(10) -0.0017(10)
C15 0.0157(12) 0.0223(13) 0.0187(13) 0.0013(10) -0.0002(9) -0.0019(9)
C16 0.0137(12) 0.0217(12) 0.0192(13) -0.0007(10) 0.0019(9) -0.0004(9)
C17 0.0231(13) 0.0222(13) 0.0215(14) 0.0023(10) -0.0003(10) -0.0032(9)
C18 0.0323(14) 0.0215(12) 0.0259(15) -0.0017(11) 0.0004(11) -0.0084(10)
C19 0.0225(13) 0.0342(15) 0.0200(14) -0.0079(11) -0.0022(10) -0.0052(10)
C20 0.0226(13) 0.0324(14) 0.0198(14) 0.0004(11) -0.0021(10) 0.0049(10)
C21 0.0212(12) 0.0220(12) 0.0241(15) -0.0008(10) -0.0026(10) 0.0054(9)

loop_
_atom_type_symbol
_atom_type_description
_atom_type_scat_dispersion_real
_atom_type_scat_dispersion_imag
_atom_type_scat_source
C C 0.0033 0.0016 'International Tables Vol C Tables 4.2.6.8 and 6.1.1.4'
H H 0.0000 0.0000 'International Tables Vol C Tables 4.2.6.8 and 6.1.1.4'
O O 0.0106 0.0060 'International Tables Vol C Tables 4.2.6.8 and 6.1.1.4'
Cl Cl 0.1484 0.1585 'International Tables Vol C Tables 4.2.6.8 and 6.1.1.4'

loop_
_geom_angle_atom_site_label_1
_geom_angle_atom_site_label_2
_geom_angle_atom_site_label_3
_geom_angle
C8 O1 C5 117.39(17)
C15 O3 C6 118.58(16)
C7 C1 C2 112.08(19)
C7 C1 C6 113.03(19)
C2 C1 C6 111.33(17)
C7 C1 Cl1 106.20(15)
C2 C1 Cl1 109.12(16)
C6 C1 Cl1 104.60(16)
C1 C2 C3 113.71(19)
C1 C2 H2A 108.8
C3 C2 H2A 108.8
C1 C2 H2B 108.8
C3 C2 H2B 108.8
H2A C2 H2B 107.7
C4 C3 C2 111.31(19)
C4 C3 H3A 109.4
C2 C3 H3A 109.4
C4 C3 H3B 109.4
C2 C3 H3B 109.4
H3A C3 H3B 108.0
C5 C4 C3 110.46(18)
C5 C4 H4A 109.6
C3 C4 H4A 109.6
C5 C4 H4B 109.6
C3 C4 H4B 109.6
H4A C4 H4B 108.1
O1 C5 C4 107.67(16)
O1 C5 C6 109.31(17)
C4 C5 C6 112.11(19)
O1 C5 H5A 109.2
C4 C5 H5A 109.2
C6 C5 H5A 109.2
O3 C6 C5 106.63(16)
O3 C6 C1 106.68(18)
C5 C6 C1 112.26(18)
O3 C6 H6A 110.4
C5 C6 H6A 110.4
C1 C6 H6A 110.4
C1 C7 H7A 109.5
C1 C7 H7B 109.5
H7A C7 H7B 109.5
C1 C7 H7C 109.5
H7A C7 H7C 109.5
H7B C7 H7C 109.5
O2 C8 O1 123.6(2)
O2 C8 C9 124.8(2)
O1 C8 C9 111.54(19)
C14 C9 C10 119.4(2)
C14 C9 C8 118.2(2)
C10 C9 C8 122.3(2)
C11 C10 C9 119.9(2)
C11 C10 H10A 120.1
C9 C10 H10A 120.1
C12 C11 C10 120.1(2)
C12 C11 H11A 120.0
C10 C11 H11A 120.0
C11 C12 C13 120.5(2)
C11 C12 H12A 119.7
C13 C12 H12A 119.7
C12 C13 C14 119.4(2)
C12 C13 H13A 120.3
C14 C13 H13A 120.3
C13 C14 C9 120.7(2)
C13 C14 H14A 119.6
C9 C14 H14A 119.6
O4 C15 O3 124.7(2)
O4 C15 C16 124.7(2)
O3 C15 C16 110.63(18)
C21 C16 C17 119.6(2)
C21 C16 C15 119.06(19)
C17 C16 C15 121.3(2)
C18 C17 C16 119.8(2)
C18 C17 H17A 120.1
C16 C17 H17A 120.1
C17 C18 C19 120.1(2)
C17 C18 H18A 120.0
C19 C18 H18A 120.0
C20 C19 C18 120.7(2)
C20 C19 H19A 119.7
C18 C19 H19A 119.7
C19 C20 C21 119.5(2)
C19 C20 H20A 120.2
C21 C20 H20A 120.2
C16 C21 C20 120.3(2)
C16 C21 H21A 119.9
C20 C21 H21A 119.9

loop_
_geom_bond_atom_site_label_1
_geom_bond_atom_site_label_2
_geom_bond_distance
Cl1 C1 1.829(2)
O1 C8 1.351(3)
O1 C5 1.448(2)
O2 C8 1.202(3)
O3 C15 1.348(3)
O3 C6 1.448(2)
O4 C15 1.198(2)
C1 C7 1.512(3)
C1 C2 1.523(3)
C1 C6 1.534(3)
C2 C3 1.527(3)
C2 H2A 0.9900
C2 H2B 0.9900
C3 C4 1.526(3)
C3 H3A 0.9900
C3 H3B 0.9900
C4 C5 1.510(3)
C4 H4A 0.9900
C4 H4B 0.9900
C5 C6 1.522(3)
C5 H5A 1.0000
C6 H6A 1.0000
C7 H7A 0.9800
C7 H7B 0.9800
C7 H7C 0.9800
C8 C9 1.486(3)
C9 C14 1.387(3)
C9 C10 1.392(3)
C10 C11 1.384(3)
C10 H10A 0.9500
C11 C12 1.382(3)
C11 H11A 0.9500
C12 C13 1.382(3)
C12 H12A 0.9500
C13 C14 1.383(3)
C13 H13A 0.9500
C14 H14A 0.9500
C15 C16 1.492(3)
C16 C21 1.384(3)
C16 C17 1.395(3)
C17 C18 1.379(3)
C17 H17A 0.9500
C18 C19 1.380(3)
C18 H18A 0.9500
C19 C20 1.379(3)
C19 H19A 0.9500
C20 C21 1.388(3)
C20 H20A 0.9500
C21 H21A 0.9500

loop_
_geom_torsion_atom_site_label_1
_geom_torsion_atom_site_label_2
_geom_torsion_atom_site_label_3
_geom_torsion_atom_site_label_4
_geom_torsion
C7 C1 C2 C3 177.7(2)
C6 C1 C2 C3 50.0(3)
Cl1 C1 C2 C3 -65.0(2)
C1 C2 C3 C4 -53.0(3)
C2 C3 C4 C5 55.5(3)
C8 O1 C5 C4 -141.11(19)
C8 O1 C5 C6 96.9(2)
C3 C4 C5 O1 -177.39(19)
C3 C4 C5 C6 -57.1(3)
C15 O3 C6 C5 -126.14(19)
C15 O3 C6 C1 113.71(19)
O1 C5 C6 O3 57.8(2)
C4 C5 C6 O3 -61.5(2)
O1 C5 C6 C1 174.33(16)
C4 C5 C6 C1 55.0(2)
C7 C1 C6 O3 -61.1(2)
C2 C1 C6 O3 66.1(2)
Cl1 C1 C6 O3 -176.21(13)
C7 C1 C6 C5 -177.57(18)
C2 C1 C6 C5 -50.4(3)
Cl1 C1 C6 C5 67.33(19)
C5 O1 C8 O2 -5.2(3)
C5 O1 C8 C9 172.96(18)
O2 C8 C9 C14 4.5(4)
O1 C8 C9 C14 -173.67(19)
O2 C8 C9 C10 -178.7(2)
O1 C8 C9 C10 3.2(3)
C14 C9 C10 C11 1.5(3)
C8 C9 C10 C11 -175.3(2)
C9 C10 C11 C12 -0.4(3)
C10 C11 C12 C13 -1.0(4)
C11 C12 C13 C14 1.2(4)
C12 C13 C14 C9 -0.1(4)
C10 C9 C14 C13 -1.3(3)
C8 C9 C14 C13 175.6(2)
C6 O3 C15 O4 -3.7(3)
C6 O3 C15 C16 177.78(17)
O4 C15 C16 C21 -16.8(3)
O3 C15 C16 C21 161.77(19)
O4 C15 C16 C17 163.3(2)
O3 C15 C16 C17 -18.2(3)
C21 C16 C17 C18 1.1(3)
C15 C16 C17 C18 -178.9(2)
C16 C17 C18 C19 -1.2(4)
C17 C18 C19 C20 -0.2(4)
C18 C19 C20 C21 1.6(4)
C17 C16 C21 C20 0.3(3)
C15 C16 C21 C20 -179.7(2)
C19 C20 C21 C16 -1.6(3)
